data_1504632
loop_
_publ_author_name
'Lee, Gon-Ann'
'Chen, Ko Chou'

_publ_section_title
;
 The general synthesis and trapping of 3-substituted
 1-chlorocyclopropenes.
;
_journal_issue 9
_journal_name_full 'Organic letters'
_journal_page_first 1843
_journal_page_last 1845
_journal_paper_doi 10.1021/ol8004479
_journal_volume 10
_journal_year 2008
_chemical_formula_moiety 'C23 H16 Cl2 O'
_chemical_formula_sum 'C23 H16 Cl2 O'
_chemical_formula_weight 379.26
_chemical_name_systematic
;
 ?
;
_space_group_IT_number 61
_symmetry_cell_setting orthorhombic
_symmetry_space_group_name_Hall '-P 2bc 2ac'
_symmetry_space_group_name_H-M 'P c a b'
_atom_sites_solution_hydrogens geom
_atom_sites_solution_primary direct
_atom_sites_solution_secondary difmap
_audit_creation_method SHELXL-97
_cell_angle_alpha 90.00
_cell_angle_beta 90.00
_cell_angle_gamma 90.00
_cell_formula_units_Z 8
_cell_length_a 8.1975(2)
_cell_length_b 16.8510(5)
_cell_length_c 26.2443(8)
_cell_measurement_reflns_used 16033
_cell_measurement_temperature 200(2)
_cell_measurement_theta_max 25.35
_cell_measurement_theta_min 2.037
_cell_volume 3625.28(18)
_computing_cell_refinement 'HKL Scalepack (Otwinowski & Minor 1997)'
_computing_data_collection 'Collect (Nonius BV, 1997-2000)'
_computing_data_reduction 'HKL Denzo and Scalepack (Otwinowski & Minor 19'
_computing_molecular_graphics 'Ortep-3 for Windows (Farrugia, 1997)'
_computing_publication_material 'WinGX publication routines (Farrugia, 1999)'
_computing_structure_refinement 'SHELXL-97 (Sheldrick, 1997)'
_computing_structure_solution 'SHELXS-86 (Sheldrick, 1986)'
_diffrn_ambient_temperature 200(2)
_diffrn_detector_area_resol_mean 9
_diffrn_measured_fraction_theta_full 0.996
_diffrn_measured_fraction_theta_max 0.996
_diffrn_measurement_device_type KappaCCD
_diffrn_measurement_method 'CCD rotation images, thick slices'
_diffrn_radiation_monochromator graphite
_diffrn_radiation_source 'fine-focus sealed tube'
_diffrn_radiation_type MoK\a
_diffrn_radiation_wavelength 0.71073
_diffrn_reflns_av_R_equivalents 0.1179
_diffrn_reflns_av_sigmaI/netI 0.1165
_diffrn_reflns_limit_h_max 9
_diffrn_reflns_limit_h_min -9
_diffrn_reflns_limit_k_max 20
_diffrn_reflns_limit_k_min -14
_diffrn_reflns_limit_l_max 30
_diffrn_reflns_limit_l_min -31
_diffrn_reflns_number 13511
_diffrn_reflns_theta_full 25.34
_diffrn_reflns_theta_max 25.34
_diffrn_reflns_theta_min 2.42
_exptl_absorpt_coefficient_mu 0.367
_exptl_absorpt_correction_T_max 1.0032
_exptl_absorpt_correction_T_min 0.9099
_exptl_absorpt_correction_type multi-scan
_exptl_absorpt_process_details
;
 ?
;
_exptl_crystal_colour colorless
_exptl_crystal_density_diffrn 1.390
_exptl_crystal_density_method 'not measured'
_exptl_crystal_description prism
_exptl_crystal_F_000 1568
_exptl_crystal_size_max 0.2
_exptl_crystal_size_mid 0.12
_exptl_crystal_size_min 0.04
_refine_diff_density_max 0.688
_refine_diff_density_min -0.326
_refine_diff_density_rms 0.086
_refine_ls_extinction_method none
_refine_ls_goodness_of_fit_ref 1.053
_refine_ls_hydrogen_treatment fixed
_refine_ls_matrix_type full
_refine_ls_number_parameters 235
_refine_ls_number_reflns 3306
_refine_ls_number_restraints 0
_refine_ls_restrained_S_all 1.053
_refine_ls_R_factor_all 0.1614
_refine_ls_R_factor_gt 0.0737
_refine_ls_shift/su_max 0.001
_refine_ls_shift/su_mean 0.000
_refine_ls_structure_factor_coef Fsqd
_refine_ls_weighting_details 'calc w=1/[\s^2^(Fo^2^)+(0.0995P)^2^+0.0000P] where P=(Fo^2^+2Fc^2^)/3'
_refine_ls_weighting_scheme calc
_refine_ls_wR_factor_gt 0.1713
_refine_ls_wR_factor_ref 0.2159
_reflns_number_gt 1654
_reflns_number_total 3306
_reflns_threshold_expression >2sigma(I)
_cod_data_source_file ol8004479-file002.cif
_cod_data_source_block 6663
_cod_database_code 1504632

loop_
_symmetry_equiv_pos_as_xyz
'x, y, z'
'-x, -y+1/2, z+1/2'
'x+1/2, -y, -z+1/2'
'-x+1/2, y+1/2, -z'
'-x, -y, -z'
'x, y-1/2, -z-1/2'
'-x-1/2, y, z-1/2'
'x-1/2, -y-1/2, z'

loop_
_atom_site_label
_atom_site_type_symbol
_atom_site_fract_x
_atom_site_fract_y
_atom_site_fract_z
_atom_site_U_iso_or_equiv
_atom_site_adp_type
_atom_site_occupancy
_atom_site_symmetry_multiplicity
_atom_site_calc_flag
_atom_site_refinement_flags
Cl1 Cl 0.6570(2) -0.13141(9) 0.86234(5) 0.0562(5) Uani 1 1 d .
Cl2 Cl 0.9558(2) -0.07093(8) 0.93184(5) 0.0536(5) Uani 1 1 d .
O1 O 0.7741(4) 0.11944(18) 0.86527(11) 0.0351(9) Uani 1 1 d .
C1 C 0.6996(6) -0.0295(3) 0.86376(17) 0.0386(13) Uani 1 1 d .
H1 H 0.6066 0.0071 0.8634 0.046 Uiso 1 1 calc R
C2 C 0.8484(6) -0.0045(3) 0.83671(17) 0.0355(12) Uani 1 1 d .
H2 H 0.9133 -0.0439 0.8182 0.043 Uiso 1 1 calc R
C3 C 0.8653(6) 0.0847(3) 0.82325(17) 0.0328(12) Uani 1 1 d .
C4 C 0.7976(7) 0.1127(3) 0.77271(18) 0.0372(13) Uani 1 1 d .
C5 C 0.8231(7) 0.0680(3) 0.72964(19) 0.0481(15) Uani 1 1 d .
H5 H 0.8831 0.0212 0.7311 0.058 Uiso 1 1 calc R
C6 C 0.7576(8) 0.0941(4) 0.6841(2) 0.0524(16) Uani 1 1 d .
H6 H 0.7746 0.0643 0.6547 0.063 Uiso 1 1 calc R
C7 C 0.6688(8) 0.1621(4) 0.6811(2) 0.0538(16) Uani 1 1 d .
H7 H 0.6261 0.1785 0.6500 0.065 Uiso 1 1 calc R
C8 C 0.6426(8) 0.2064(3) 0.7242(2) 0.0532(17) Uani 1 1 d .
H8 H 0.5812 0.2527 0.7225 0.064 Uiso 1 1 calc R
C9 C 0.7075(7) 0.1820(3) 0.76989(19) 0.0460(15) Uani 1 1 d .
H9 H 0.6908 0.2122 0.7991 0.055 Uiso 1 1 calc R
C10 C 1.0382(7) 0.1057(3) 0.8390(2) 0.0407(14) Uani 1 1 d .
C11 C 1.1816(8) 0.1172(3) 0.8116(2) 0.0506(16) Uani 1 1 d .
H11 H 1.1820 0.1170 0.7762 0.061 Uiso 1 1 calc R
C12 C 1.3238(7) 0.1288(3) 0.8392(3) 0.0544(16) Uani 1 1 d .
H12 H 1.4208 0.1383 0.8219 0.065 Uiso 1 1 calc R
C13 C 1.3250(8) 0.1268(3) 0.8914(3) 0.0576(16) Uani 1 1 d .
H13 H 1.4226 0.1342 0.9088 0.069 Uiso 1 1 calc R
C14 C 1.1817(8) 0.1136(3) 0.9187(2) 0.0515(15) Uani 1 1 d .
H14 H 1.1829 0.1111 0.9541 0.062 Uiso 1 1 calc R
C15 C 1.0392(7) 0.1045(3) 0.89225(19) 0.0364(13) Uani 1 1 d .
C16 C 0.8656(7) 0.0850(3) 0.90692(17) 0.0381(13) Uani 1 1 d .
C17 C 0.7981(6) 0.1154(3) 0.95657(16) 0.0341(13) Uani 1 1 d .
C18 C 0.8364(7) 0.1915(3) 0.9721(2) 0.0468(14) Uani 1 1 d .
H18 H 0.9079 0.2218 0.9527 0.056 Uiso 1 1 calc R
C19 C 0.7703(8) 0.2233(3) 1.01597(19) 0.0506(16) Uani 1 1 d .
H19 H 0.7955 0.2751 1.0255 0.061 Uiso 1 1 calc R
C20 C 0.6676(7) 0.1786(4) 1.04543(19) 0.0504(16) Uani 1 1 d .
H20 H 0.6235 0.2000 1.0750 0.061 Uiso 1 1 calc R
C21 C 0.6294(7) 0.1020(4) 1.0314(2) 0.0541(16) Uani 1 1 d .
H21 H 0.5598 0.0718 1.0516 0.065 Uiso 1 1 calc R
C22 C 0.6948(7) 0.0701(3) 0.98723(19) 0.0457(15) Uani 1 1 d .
H22 H 0.6698 0.0183 0.9780 0.055 Uiso 1 1 calc R
C23 C 0.8470(6) -0.0051(3) 0.89384(17) 0.0376(13) Uani 1 1 d .

loop_
_atom_site_aniso_label
_atom_site_aniso_U_11
_atom_site_aniso_U_22
_atom_site_aniso_U_33
_atom_site_aniso_U_23
_atom_site_aniso_U_13
_atom_site_aniso_U_12
Cl1 0.0665(11) 0.0487(9) 0.0533(9) -0.0013(7) 0.0033(8) -0.0138(8)
Cl2 0.0641(11) 0.0510(9) 0.0458(8) 0.0068(7) -0.0044(7) 0.0108(8)
O1 0.041(2) 0.036(2) 0.0285(18) 0.0015(15) -0.0022(16) 0.0026(17)
C1 0.048(4) 0.038(3) 0.030(3) 0.002(2) 0.001(3) -0.004(3)
C2 0.040(3) 0.034(3) 0.033(3) -0.004(2) 0.008(3) 0.005(3)
C3 0.036(3) 0.030(3) 0.032(3) -0.003(2) 0.004(2) -0.003(2)
C4 0.037(3) 0.034(3) 0.041(3) 0.008(2) 0.004(3) -0.004(3)
C5 0.057(4) 0.048(4) 0.039(3) -0.002(3) 0.006(3) 0.003(3)
C6 0.061(4) 0.050(4) 0.047(4) -0.003(3) 0.009(3) -0.003(3)
C7 0.068(5) 0.056(4) 0.038(3) 0.010(3) -0.009(3) -0.007(4)
C8 0.072(5) 0.041(3) 0.047(4) 0.009(3) -0.001(3) 0.007(3)
C9 0.059(4) 0.036(3) 0.043(3) 0.003(3) 0.008(3) -0.002(3)
C10 0.049(4) 0.027(3) 0.046(3) 0.003(2) 0.011(3) -0.001(3)
C11 0.062(5) 0.040(3) 0.050(4) 0.002(3) 0.010(3) 0.001(3)
C12 0.036(4) 0.044(4) 0.084(5) -0.003(3) 0.006(4) -0.008(3)
C13 0.043(4) 0.051(4) 0.079(5) -0.012(3) -0.008(4) 0.000(3)
C14 0.047(4) 0.042(4) 0.065(4) -0.009(3) -0.008(3) 0.001(3)
C15 0.043(4) 0.031(3) 0.035(3) 0.000(2) -0.003(3) -0.003(3)
C16 0.049(4) 0.040(3) 0.025(3) 0.000(2) -0.002(3) -0.002(3)
C17 0.036(3) 0.046(3) 0.020(3) 0.001(2) -0.006(2) 0.005(3)
C18 0.054(4) 0.037(3) 0.050(3) -0.003(3) 0.008(3) 0.004(3)
C19 0.062(4) 0.040(4) 0.049(4) -0.008(3) -0.001(3) 0.003(3)
C20 0.060(4) 0.067(4) 0.024(3) -0.010(3) 0.000(3) 0.006(4)
C21 0.054(4) 0.069(4) 0.039(3) -0.005(3) 0.008(3) -0.006(3)
C22 0.046(4) 0.047(4) 0.045(3) -0.010(3) 0.000(3) -0.009(3)
C23 0.048(4) 0.036(3) 0.029(3) 0.000(2) -0.005(3) -0.002(3)

loop_
_atom_type_symbol
_atom_type_description
_atom_type_scat_dispersion_real
_atom_type_scat_dispersion_imag
_atom_type_scat_source
C C 0.0033 0.0016 'International Tables Vol C Tables 4.2.6.8 and 6.1.1.4'
H H 0.0000 0.0000 'International Tables Vol C Tables 4.2.6.8 and 6.1.1.4'
Cl Cl 0.1484 0.1585 'International Tables Vol C Tables 4.2.6.8 and 6.1.1.4'
O O 0.0106 0.0060 'International Tables Vol C Tables 4.2.6.8 and 6.1.1.4'

loop_
_geom_angle_atom_site_label_1
_geom_angle_atom_site_label_2
_geom_angle_atom_site_label_3
_geom_angle
C16 O1 C3 98.3(3)
C2 C1 C23 60.6(3)
C2 C1 Cl1 115.8(4)
C23 C1 Cl1 116.1(4)
C2 C1 H1 117.4
C23 C1 H1 117.4
Cl1 C1 H1 117.4
C1 C2 C23 60.6(3)
C1 C2 C3 117.4(4)
C23 C2 C3 103.6(4)
C1 C2 H2 119.7
C23 C2 H2 119.7
C3 C2 H2 119.7
O1 C3 C4 110.5(4)
O1 C3 C10 100.3(4)
C4 C3 C10 120.6(4)
O1 C3 C2 99.9(3)
C4 C3 C2 118.0(4)
C10 C3 C2 104.3(4)
C5 C4 C9 120.0(5)
C5 C4 C3 119.6(5)
C9 C4 C3 120.4(4)
C4 C5 C6 118.6(5)
C4 C5 H5 120.7
C6 C5 H5 120.7
C7 C6 C5 121.8(5)
C7 C6 H6 119.1
C5 C6 H6 119.1
C6 C7 C8 119.6(5)
C6 C7 H7 120.2
C8 C7 H7 120.2
C7 C8 C9 119.8(5)
C7 C8 H8 120.1
C9 C8 H8 120.1
C8 C9 C4 120.4(5)
C8 C9 H9 119.8
C4 C9 H9 119.8
C11 C10 C15 120.9(5)
C11 C10 C3 132.8(5)
C15 C10 C3 105.9(4)
C12 C11 C10 117.4(5)
C12 C11 H11 121.3
C10 C11 H11 121.3
C13 C12 C11 121.7(6)
C13 C12 H12 119.2
C11 C12 H12 119.2
C12 C13 C14 120.8(6)
C12 C13 H13 119.6
C14 C13 H13 119.6
C15 C14 C13 118.5(6)
C15 C14 H14 120.8
C13 C14 H14 120.8
C14 C15 C10 120.7(5)
C14 C15 C16 134.4(5)
C10 C15 C16 104.6(4)
O1 C16 C17 109.1(4)
O1 C16 C15 102.1(4)
C17 C16 C15 119.5(4)
O1 C16 C23 99.9(4)
C17 C16 C23 119.0(4)
C15 C16 C23 104.3(4)
C18 C17 C22 118.3(5)
C18 C17 C16 119.2(5)
C22 C17 C16 122.5(5)
C19 C18 C17 121.2(5)
C19 C18 H18 119.4
C17 C18 H18 119.4
C20 C19 C18 119.9(5)
C20 C19 H19 120.1
C18 C19 H19 120.1
C19 C20 C21 120.3(5)
C19 C20 H20 119.9
C21 C20 H20 119.9
C20 C21 C22 119.9(5)
C20 C21 H21 120.0
C22 C21 H21 120.0
C21 C22 C17 120.4(5)
C21 C22 H22 119.8
C17 C22 H22 119.8
C2 C23 C1 58.8(3)
C2 C23 C16 102.3(4)
C1 C23 C16 117.4(4)
C2 C23 Cl2 125.0(4)
C1 C23 Cl2 122.7(4)
C16 C23 Cl2 116.3(3)

loop_
_geom_bond_atom_site_label_1
_geom_bond_atom_site_label_2
_geom_bond_distance
Cl1 C1 1.753(5)
Cl2 C23 1.738(5)
O1 C16 1.447(6)
O1 C3 1.456(5)
C1 C2 1.472(7)
C1 C23 1.500(7)
C1 H1 0.9800
C2 C23 1.499(6)
C2 C3 1.550(6)
C2 H2 0.9800
C3 C4 1.513(7)
C3 C10 1.519(7)
C4 C5 1.374(7)
C4 C9 1.383(7)
C5 C6 1.382(7)
C5 H5 0.9300
C6 C7 1.360(8)
C6 H6 0.9300
C7 C8 1.373(7)
C7 H7 0.9300
C8 C9 1.375(7)
C8 H8 0.9300
C9 H9 0.9300
C10 C11 1.392(7)
C10 C15 1.397(7)
C11 C12 1.387(8)
C11 H11 0.9300
C12 C13 1.370(8)
C12 H12 0.9300
C13 C14 1.394(8)
C13 H13 0.9300
C14 C15 1.368(7)
C14 H14 0.9300
C15 C16 1.510(7)
C16 C17 1.505(7)
C16 C23 1.564(7)
C17 C18 1.382(7)
C17 C22 1.395(7)
C18 C19 1.380(7)
C18 H18 0.9300
C19 C20 1.369(8)
C19 H19 0.9300
C20 C21 1.378(8)
C20 H20 0.9300
C21 C22 1.386(7)
C21 H21 0.9300
C22 H22 0.9300
